data_1565996
loop_
_publ_author_name
'Tao, Xiangzhang'
'Ni, Shengyang'
'Kong, Lingyu'
'Wang, Yi'
'Pan, Yi'

_publ_section_title
;
 Radical Boron Walking of Allylboronic Esters
;
_journal_name_full 'Chemical Science'
_journal_paper_doi 10.1039/D1SC06760E
_journal_year 2022
_chemical_formula_moiety 'C17 H26 B F O4 S'
_chemical_formula_sum 'C17 H26 B F O4 S'
_chemical_formula_weight 356.25
_space_group_crystal_system monoclinic
_space_group_IT_number 14
_space_group_name_Hall '-P 2yn'
_space_group_name_H-M_alt 'P 1 21/n 1'
_atom_sites_solution_hydrogens geom
_atom_sites_solution_primary dual
_audit_creation_date 2021-05-18
_audit_creation_method
;
Olex2 1.3
(compiled 2020.11.12 svn.r5f609507 for OlexSys, GUI svn.r6272)
;
_audit_update_record
;
2021-10-13 deposited with the CCDC.	2022-01-17 downloaded from the CCDC.
;
_cell_angle_alpha 90
_cell_angle_beta 106.700(3)
_cell_angle_gamma 90
_cell_formula_units_Z 4
_cell_length_a 11.1868(10)
_cell_length_b 10.5562(9)
_cell_length_c 15.7691(15)
_cell_measurement_reflns_used 5881
_cell_measurement_temperature 193
_cell_measurement_theta_max 28.262
_cell_measurement_theta_min 2.354
_cell_volume 1783.6(3)
_computing_cell_refinement 'SAINT v8.37A (Bruker, 2015)'
_computing_data_reduction 'SAINT v8.37A (Bruker, 2015)'
_computing_molecular_graphics 'Olex2 1.3 (Dolomanov et al., 2009)'
_computing_publication_material 'Olex2 1.3 (Dolomanov et al., 2009)'
_computing_structure_refinement 'SHELXL 2018/3 (Sheldrick, 2015)'
_computing_structure_solution 'SHELXT 2018/2 (Sheldrick, 2018)'
_diffrn_ambient_temperature 193
_diffrn_measured_fraction_theta_full 0.995
_diffrn_measured_fraction_theta_max 0.995
_diffrn_measurement_device_type 'CCD area detector'
_diffrn_measurement_method 'phi and omega scans'
_diffrn_radiation_monochromator graphite
_diffrn_radiation_type MoK\a
_diffrn_radiation_wavelength 0.71073
_diffrn_reflns_av_R_equivalents 0.0771
_diffrn_reflns_av_unetI/netI 0.0753
_diffrn_reflns_Laue_measured_fraction_full 0.995
_diffrn_reflns_Laue_measured_fraction_max 0.995
_diffrn_reflns_limit_h_max 13
_diffrn_reflns_limit_h_min -14
_diffrn_reflns_limit_k_max 14
_diffrn_reflns_limit_k_min -14
_diffrn_reflns_limit_l_max 21
_diffrn_reflns_limit_l_min -21
_diffrn_reflns_number 15928
_diffrn_reflns_point_group_measured_fraction_full 0.995
_diffrn_reflns_point_group_measured_fraction_max 0.995
_diffrn_reflns_theta_full 25.242
_diffrn_reflns_theta_max 28.296
_diffrn_reflns_theta_min 2.354
_diffrn_source_current 40.0
_diffrn_source_power 2.0
_diffrn_source_voltage 50.0
_exptl_absorpt_coefficient_mu 0.209
_exptl_absorpt_correction_T_max 0.7180
_exptl_absorpt_correction_T_min 0.6025
_exptl_absorpt_correction_type multi-scan
_exptl_absorpt_process_details
;
SADABS-2016/2 (Bruker,2016/2) was used for absorption correction.
wR2(int) was 0.1388 before and 0.1028 after correction.
The Ratio of minimum to maximum transmission is 0.8391.
The \l/2 correction factor is Not present.
;
_exptl_crystal_colour white
_exptl_crystal_colour_primary white
_exptl_crystal_density_diffrn 1.327
_exptl_crystal_description block
_exptl_crystal_F_000 760
_exptl_crystal_size_max 0.17
_exptl_crystal_size_mid 0.13
_exptl_crystal_size_min 0.12
_refine_diff_density_max 0.648
_refine_diff_density_min -0.341
_refine_diff_density_rms 0.076
_refine_ls_extinction_method none
_refine_ls_goodness_of_fit_ref 1.028
_refine_ls_hydrogen_treatment constr
_refine_ls_matrix_type full
_refine_ls_number_parameters 223
_refine_ls_number_reflns 4404
_refine_ls_number_restraints 0
_refine_ls_restrained_S_all 1.028
_refine_ls_R_factor_all 0.0763
_refine_ls_R_factor_gt 0.0613
_refine_ls_shift/su_max 0.003
_refine_ls_shift/su_mean 0.001
_refine_ls_structure_factor_coef Fsqd
_refine_ls_weighting_details 'w=1/[\s^2^(Fo^2^)+(0.0924P)^2^+1.0020P] where P=(Fo^2^+2Fc^2^)/3'
_refine_ls_weighting_scheme calc
_refine_ls_wR_factor_gt 0.1690
_refine_ls_wR_factor_ref 0.1860
_reflns_Friedel_coverage 0.000
_reflns_number_gt 3473
_reflns_number_total 4404
_reflns_threshold_expression 'I > 2\s(I)'
_cod_data_source_file d1sc06760e2.cif
_cod_data_source_block w
_cod_database_code 1565996
_shelx_shelxl_version_number 2018/3
_shelx_space_group_comment
;
The symmetry employed for this shelxl refinement is uniquely defined
by the following loop, which should always be used as a source of
symmetry information in preference to the above space-group names.
They are only intended as comments.
;
_shelx_estimated_absorpt_t_max 0.975
_shelx_estimated_absorpt_t_min 0.965
_olex2_refinement_description
;
1. Fixed Uiso
 At 1.2 times of:
  All C(H) groups, All C(H,H) groups
 At 1.5 times of:
  All C(H,H,H) groups
2.a Ternary CH refined with riding coordinates:
 C4(H4), C10(H10)
2.b Secondary CH2 refined with riding coordinates:
 C1(H1A,H1B), C11(H11A,H11B)
2.c Aromatic/amide H refined with riding coordinates:
 C3(H3), C6(H6)
2.d Idealised Me refined as rotating group:
 C8(H8A,H8B,H8C), C9(H9A,H9B,H9C), C13(H13A,H13B,H13C), C14(H14A,H14B,H14C),
 C16(H16A,H16B,H16C), C17(H17A,H17B,H17C)
;
_olex2_submission_special_instructions 'No special instructions were received'

loop_
_space_group_symop_operation_xyz
'x, y, z'
'-x+1/2, y+1/2, -z+1/2'
'-x, -y, -z'
'x-1/2, -y-1/2, z-1/2'

loop_
_atom_site_label
_atom_site_type_symbol
_atom_site_fract_x
_atom_site_fract_y
_atom_site_fract_z
_atom_site_U_iso_or_equiv
_atom_site_adp_type
_atom_site_occupancy
_atom_site_site_symmetry_order
_atom_site_calc_flag
_atom_site_refinement_flags_posn
_atom_site_refinement_flags_adp
_atom_site_refinement_flags_occupancy
_atom_site_disorder_assembly
_atom_site_disorder_group
B1 B 0.4310(2) 0.5065(2) 0.21847(15) 0.0255(5) Uani 1 1 d . . . . .
C1 C 0.9747(2) 0.7175(2) 0.46551(17) 0.0392(5) Uani 1 1 d . . . . .
H1A H 1.066172 0.704629 0.486175 0.047 Uiso 1 1 calc R U . . .
H1B H 0.957555 0.807861 0.474240 0.047 Uiso 1 1 calc R U . . .
C2 C 0.9143(2) 0.6378(2) 0.51807(15) 0.0345(5) Uani 1 1 d . . . . .
C3 C 0.8288(2) 0.5511(2) 0.48934(15) 0.0306(5) Uani 1 1 d . . . . .
H3 H 0.800061 0.504788 0.531284 0.037 Uiso 1 1 calc R U . . .
C4 C 0.77396(18) 0.52154(19) 0.39226(13) 0.0245(4) Uani 1 1 d . . . . .
H4 H 0.791546 0.430301 0.383665 0.029 Uiso 1 1 calc R U . . .
C5 C 0.84010(18) 0.5988(2) 0.33894(14) 0.0260(4) Uani 1 1 d . . . . .
C6 C 0.92765(19) 0.6855(2) 0.36978(16) 0.0319(5) Uani 1 1 d . . . . .
H6 H 0.961590 0.728836 0.329186 0.038 Uiso 1 1 calc R U . . .
C7 C 0.62798(18) 0.53921(19) 0.36096(13) 0.0230(4) Uani 1 1 d . . . . .
C8 C 0.5943(2) 0.6733(2) 0.38186(16) 0.0329(5) Uani 1 1 d . . . . .
H8A H 0.641108 0.734577 0.357236 0.049 Uiso 1 1 calc R U . . .
H8B H 0.615473 0.684414 0.446182 0.049 Uiso 1 1 calc R U . . .
H8C H 0.504599 0.687123 0.355607 0.049 Uiso 1 1 calc R U . . .
C9 C 0.5696(2) 0.4430(2) 0.41017(15) 0.0318(5) Uani 1 1 d . . . . .
H9A H 0.478609 0.452306 0.391014 0.048 Uiso 1 1 calc R U . . .
H9B H 0.600926 0.458199 0.474052 0.048 Uiso 1 1 calc R U . . .
H9C H 0.591973 0.357019 0.396897 0.048 Uiso 1 1 calc R U . . .
C10 C 0.57793(18) 0.50741(19) 0.26116(13) 0.0244(4) Uani 1 1 d . . . . .
H10 H 0.607313 0.419649 0.254051 0.029 Uiso 1 1 calc R U . . .
C11 C 0.63101(19) 0.5937(2) 0.20123(14) 0.0307(5) Uani 1 1 d . . . . .
H11A H 0.614270 0.683553 0.211771 0.037 Uiso 1 1 calc R U . . .
H11B H 0.589414 0.574070 0.138253 0.037 Uiso 1 1 calc R U . . .
C12 C 0.2511(2) 0.4625(2) 0.11108(15) 0.0314(5) Uani 1 1 d . . . . .
C13 C 0.1723(3) 0.3444(3) 0.0849(2) 0.0582(8) Uani 1 1 d . . . . .
H13A H 0.198086 0.298900 0.038914 0.087 Uiso 1 1 calc R U . . .
H13B H 0.084236 0.368322 0.062126 0.087 Uiso 1 1 calc R U . . .
H13C H 0.183641 0.289586 0.136786 0.087 Uiso 1 1 calc R U . . .
C14 C 0.2530(3) 0.5348(3) 0.02911(19) 0.0533(7) Uani 1 1 d . . . . .
H14A H 0.299988 0.613694 0.046203 0.080 Uiso 1 1 calc R U . . .
H14B H 0.167272 0.554697 -0.005494 0.080 Uiso 1 1 calc R U . . .
H14C H 0.292934 0.483228 -0.006700 0.080 Uiso 1 1 calc R U . . .
C15 C 0.2217(2) 0.5444(2) 0.18420(15) 0.0337(5) Uani 1 1 d . . . . .
C16 C 0.1670(3) 0.4726(4) 0.2468(2) 0.0621(9) Uani 1 1 d . . . . .
H16A H 0.218030 0.397436 0.268659 0.093 Uiso 1 1 calc R U . . .
H16B H 0.081667 0.446425 0.215594 0.093 Uiso 1 1 calc R U . . .
H16C H 0.165902 0.527151 0.296820 0.093 Uiso 1 1 calc R U . . .
C17 C 0.1432(2) 0.6618(3) 0.1501(2) 0.0477(6) Uani 1 1 d . . . . .
H17A H 0.130256 0.709080 0.200257 0.072 Uiso 1 1 calc R U . . .
H17B H 0.062286 0.636189 0.110340 0.072 Uiso 1 1 calc R U . . .
H17C H 0.186720 0.715710 0.117920 0.072 Uiso 1 1 calc R U . . .
F1 F 0.95923(15) 0.66122(17) 0.60684(10) 0.0520(4) Uani 1 1 d . . . . .
O1 O 0.84482(17) 0.6634(2) 0.17890(12) 0.0478(5) Uani 1 1 d . . . . .
O2 O 0.81524(17) 0.43828(17) 0.21001(12) 0.0414(4) Uani 1 1 d . . . . .
O3 O 0.37950(15) 0.42188(17) 0.15347(12) 0.0393(4) Uani 1 1 d . . . . .
O4 O 0.34695(15) 0.58802(18) 0.23536(12) 0.0402(4) Uani 1 1 d . . . . .
S1 S 0.79315(5) 0.56956(6) 0.22441(4) 0.03105(18) Uani 1 1 d . . . . .

loop_
_atom_site_aniso_label
_atom_site_aniso_U_11
_atom_site_aniso_U_22
_atom_site_aniso_U_33
_atom_site_aniso_U_23
_atom_site_aniso_U_13
_atom_site_aniso_U_12
B1 0.0215(10) 0.0305(11) 0.0251(11) 0.0012(9) 0.0074(8) -0.0007(8)
C1 0.0299(11) 0.0358(12) 0.0467(14) -0.0069(10) 0.0028(10) -0.0053(9)
C2 0.0275(10) 0.0406(12) 0.0293(11) -0.0059(9) -0.0017(8) 0.0030(9)
C3 0.0259(10) 0.0375(11) 0.0265(10) 0.0009(9) 0.0045(8) 0.0011(8)
C4 0.0209(9) 0.0277(10) 0.0242(9) 0.0009(8) 0.0057(7) 0.0014(7)
C5 0.0196(9) 0.0304(10) 0.0277(10) 0.0023(8) 0.0065(8) 0.0031(8)
C6 0.0224(10) 0.0310(11) 0.0409(12) 0.0041(9) 0.0071(9) 0.0005(8)
C7 0.0191(9) 0.0260(9) 0.0240(9) -0.0020(7) 0.0064(7) -0.0008(7)
C8 0.0276(10) 0.0313(11) 0.0380(12) -0.0076(9) 0.0068(9) 0.0052(8)
C9 0.0309(11) 0.0370(12) 0.0299(11) 0.0008(9) 0.0126(9) -0.0047(9)
C10 0.0185(9) 0.0296(10) 0.0248(9) -0.0016(8) 0.0060(7) -0.0001(7)
C11 0.0212(9) 0.0443(12) 0.0254(10) 0.0064(9) 0.0049(8) 0.0006(8)
C12 0.0203(9) 0.0356(11) 0.0341(11) -0.0008(9) 0.0012(8) -0.0041(8)
C13 0.0409(15) 0.0514(17) 0.069(2) -0.0055(14) -0.0053(14) -0.0178(13)
C14 0.0578(18) 0.0667(19) 0.0343(14) 0.0037(13) 0.0115(13) -0.0052(14)
C15 0.0194(10) 0.0484(13) 0.0322(11) 0.0031(10) 0.0055(8) 0.0023(9)
C16 0.0450(16) 0.089(2) 0.0629(19) 0.0286(18) 0.0315(15) 0.0126(16)
C17 0.0345(13) 0.0488(15) 0.0559(17) 0.0008(13) 0.0067(12) 0.0085(11)
F1 0.0476(9) 0.0684(11) 0.0316(8) -0.0127(7) -0.0018(7) -0.0101(8)
O1 0.0387(10) 0.0687(13) 0.0410(10) 0.0097(9) 0.0194(8) -0.0120(9)
O2 0.0352(9) 0.0499(11) 0.0422(10) -0.0101(8) 0.0162(8) 0.0043(7)
O3 0.0220(8) 0.0461(10) 0.0448(10) -0.0148(8) 0.0015(7) 0.0007(7)
O4 0.0217(8) 0.0570(11) 0.0378(9) -0.0125(8) 0.0022(7) 0.0059(7)
S1 0.0230(3) 0.0448(4) 0.0277(3) 0.0011(2) 0.0109(2) -0.0017(2)

loop_
_atom_type_symbol
_atom_type_description
_atom_type_scat_dispersion_real
_atom_type_scat_dispersion_imag
_atom_type_scat_source
C C 0.0033 0.0016 'International Tables Vol C Tables 4.2.6.8 and 6.1.1.4'
H H 0.0000 0.0000 'International Tables Vol C Tables 4.2.6.8 and 6.1.1.4'
B B 0.0013 0.0007 'International Tables Vol C Tables 4.2.6.8 and 6.1.1.4'
F F 0.0171 0.0103 'International Tables Vol C Tables 4.2.6.8 and 6.1.1.4'
O O 0.0106 0.0060 'International Tables Vol C Tables 4.2.6.8 and 6.1.1.4'
S S 0.1246 0.1234 'International Tables Vol C Tables 4.2.6.8 and 6.1.1.4'

loop_
_geom_angle_atom_site_label_1
_geom_angle_atom_site_label_2
_geom_angle_atom_site_label_3
_geom_angle
_geom_angle_site_symmetry_1
_geom_angle_site_symmetry_3
_geom_angle_publ_flag
O3 B1 C10 119.18(18) . . ?
O4 B1 C10 127.2(2) . . ?
O4 B1 O3 113.47(19) . . ?
H1A C1 H1B 108.1 . . ?
C2 C1 H1A 109.5 . . ?
C2 C1 H1B 109.5 . . ?
C2 C1 C6 110.80(19) . . ?
C6 C1 H1A 109.5 . . ?
C6 C1 H1B 109.5 . . ?
C3 C2 C1 127.8(2) . . ?
C3 C2 F1 119.9(2) . . ?
F1 C2 C1 112.3(2) . . ?
C2 C3 H3 118.6 . . ?
C2 C3 C4 122.7(2) . . ?
C4 C3 H3 118.6 . . ?
C3 C4 H4 107.3 . . ?
C3 C4 C5 109.38(17) . . ?
C3 C4 C7 112.10(16) . . ?
C5 C4 H4 107.3 . . ?
C5 C4 C7 113.04(16) . . ?
C7 C4 H4 107.3 . . ?
C4 C5 S1 115.34(15) . . ?
C6 C5 C4 126.7(2) . . ?
C6 C5 S1 117.98(17) . . ?
C1 C6 H6 118.8 . . ?
C5 C6 C1 122.5(2) . . ?
C5 C6 H6 118.8 . . ?
C8 C7 C4 109.91(16) . . ?
C8 C7 C9 109.74(17) . . ?
C8 C7 C10 112.42(17) . . ?
C9 C7 C4 108.47(16) . . ?
C9 C7 C10 106.77(16) . . ?
C10 C7 C4 109.41(15) . . ?
C7 C8 H8A 109.5 . . ?
C7 C8 H8B 109.5 . . ?
C7 C8 H8C 109.5 . . ?
H8A C8 H8B 109.5 . . ?
H8A C8 H8C 109.5 . . ?
H8B C8 H8C 109.5 . . ?
C7 C9 H9A 109.5 . . ?
C7 C9 H9B 109.5 . . ?
C7 C9 H9C 109.5 . . ?
H9A C9 H9B 109.5 . . ?
H9A C9 H9C 109.5 . . ?
H9B C9 H9C 109.5 . . ?
B1 C10 H10 106.3 . . ?
C7 C10 B1 117.42(16) . . ?
C7 C10 H10 106.3 . . ?
C7 C10 C11 113.75(17) . . ?
C11 C10 B1 106.07(16) . . ?
C11 C10 H10 106.3 . . ?
C10 C11 H11A 109.7 . . ?
C10 C11 H11B 109.7 . . ?
C10 C11 S1 109.91(14) . . ?
H11A C11 H11B 108.2 . . ?
S1 C11 H11A 109.7 . . ?
S1 C11 H11B 109.7 . . ?
C13 C12 C15 115.5(2) . . ?
C14 C12 C13 109.5(2) . . ?
C14 C12 C15 114.4(2) . . ?
O3 C12 C13 107.6(2) . . ?
O3 C12 C14 106.6(2) . . ?
O3 C12 C15 102.35(17) . . ?
C12 C13 H13A 109.5 . . ?
C12 C13 H13B 109.5 . . ?
C12 C13 H13C 109.5 . . ?
H13A C13 H13B 109.5 . . ?
H13A C13 H13C 109.5 . . ?
H13B C13 H13C 109.5 . . ?
C12 C14 H14A 109.5 . . ?
C12 C14 H14B 109.5 . . ?
C12 C14 H14C 109.5 . . ?
H14A C14 H14B 109.5 . . ?
H14A C14 H14C 109.5 . . ?
H14B C14 H14C 109.5 . . ?
C16 C15 C12 114.8(2) . . ?
C16 C15 C17 109.8(2) . . ?
C17 C15 C12 114.5(2) . . ?
O4 C15 C12 102.09(16) . . ?
O4 C15 C16 107.4(2) . . ?
O4 C15 C17 107.4(2) . . ?
C15 C16 H16A 109.5 . . ?
C15 C16 H16B 109.5 . . ?
C15 C16 H16C 109.5 . . ?
H16A C16 H16B 109.5 . . ?
H16A C16 H16C 109.5 . . ?
H16B C16 H16C 109.5 . . ?
C15 C17 H17A 109.5 . . ?
C15 C17 H17B 109.5 . . ?
C15 C17 H17C 109.5 . . ?
H17A C17 H17B 109.5 . . ?
H17A C17 H17C 109.5 . . ?
H17B C17 H17C 109.5 . . ?
B1 O3 C12 107.48(17) . . ?
B1 O4 C15 107.31(18) . . ?
C5 S1 C11 99.99(10) . . ?
O1 S1 C5 110.33(11) . . ?
O1 S1 C11 109.51(11) . . ?
O2 S1 C5 108.52(11) . . ?
O2 S1 C11 108.67(11) . . ?
O2 S1 O1 118.25(11) . . ?

loop_
_geom_bond_atom_site_label_1
_geom_bond_atom_site_label_2
_geom_bond_distance
_geom_bond_site_symmetry_2
_geom_bond_publ_flag
B1 C10 1.587(3) . ?
B1 O3 1.357(3) . ?
B1 O4 1.356(3) . ?
C1 H1A 0.9900 . ?
C1 H1B 0.9900 . ?
C1 C2 1.474(4) . ?
C1 C6 1.488(3) . ?
C2 C3 1.307(3) . ?
C2 F1 1.367(3) . ?
C3 H3 0.9500 . ?
C3 C4 1.509(3) . ?
C4 H4 1.0000 . ?
C4 C5 1.509(3) . ?
C4 C7 1.576(3) . ?
C5 C6 1.327(3) . ?
C5 S1 1.757(2) . ?
C6 H6 0.9500 . ?
C7 C8 1.525(3) . ?
C7 C9 1.533(3) . ?
C7 C10 1.548(3) . ?
C8 H8A 0.9800 . ?
C8 H8B 0.9800 . ?
C8 H8C 0.9800 . ?
C9 H9A 0.9800 . ?
C9 H9B 0.9800 . ?
C9 H9C 0.9800 . ?
C10 H10 1.0000 . ?
C10 C11 1.549(3) . ?
C11 H11A 0.9900 . ?
C11 H11B 0.9900 . ?
C11 S1 1.763(2) . ?
C12 C13 1.513(3) . ?
C12 C14 1.507(3) . ?
C12 C15 1.551(3) . ?
C12 O3 1.463(3) . ?
C13 H13A 0.9800 . ?
C13 H13B 0.9800 . ?
C13 H13C 0.9800 . ?
C14 H14A 0.9800 . ?
C14 H14B 0.9800 . ?
C14 H14C 0.9800 . ?
C15 C16 1.506(3) . ?
C15 C17 1.525(3) . ?
C15 O4 1.476(3) . ?
C16 H16A 0.9800 . ?
C16 H16B 0.9800 . ?
C16 H16C 0.9800 . ?
C17 H17A 0.9800 . ?
C17 H17B 0.9800 . ?
C17 H17C 0.9800 . ?
O1 S1 1.4383(17) . ?
O2 S1 1.4371(18) . ?

loop_
_geom_torsion_atom_site_label_1
_geom_torsion_atom_site_label_2
_geom_torsion_atom_site_label_3
_geom_torsion_atom_site_label_4
_geom_torsion
_geom_torsion_site_symmetry_1
_geom_torsion_site_symmetry_2
_geom_torsion_site_symmetry_3
_geom_torsion_site_symmetry_4
_geom_torsion_publ_flag
B1 C10 C11 S1 -164.65(15) . . . . ?
C1 C2 C3 C4 -2.0(4) . . . . ?
C2 C1 C6 C5 2.0(3) . . . . ?
C2 C3 C4 C5 4.3(3) . . . . ?
C2 C3 C4 C7 -121.9(2) . . . . ?
C3 C4 C5 C6 -3.9(3) . . . . ?
C3 C4 C5 S1 176.73(14) . . . . ?
C3 C4 C7 C8 56.1(2) . . . . ?
C3 C4 C7 C9 -63.8(2) . . . . ?
C3 C4 C7 C10 -179.97(17) . . . . ?
C4 C5 C6 C1 0.8(4) . . . . ?
C4 C5 S1 C11 54.21(17) . . . . ?
C4 C5 S1 O1 169.48(15) . . . . ?
C4 C5 S1 O2 -59.48(17) . . . . ?
C4 C7 C10 B1 174.27(17) . . . . ?
C4 C7 C10 C11 -61.1(2) . . . . ?
C5 C4 C7 C8 -68.1(2) . . . . ?
C5 C4 C7 C9 171.97(17) . . . . ?
C5 C4 C7 C10 55.8(2) . . . . ?
C6 C1 C2 C3 -1.4(4) . . . . ?
C6 C1 C2 F1 177.51(19) . . . . ?
C6 C5 S1 C11 -125.26(18) . . . . ?
C6 C5 S1 O1 -10.0(2) . . . . ?
C6 C5 S1 O2 121.05(18) . . . . ?
C7 C4 C5 C6 121.8(2) . . . . ?
C7 C4 C5 S1 -57.6(2) . . . . ?
C7 C10 C11 S1 64.8(2) . . . . ?
C8 C7 C10 B1 -63.3(2) . . . . ?
C8 C7 C10 C11 61.3(2) . . . . ?
C9 C7 C10 B1 57.1(2) . . . . ?
C9 C7 C10 C11 -178.26(17) . . . . ?
C10 B1 O3 C12 -165.54(19) . . . . ?
C10 B1 O4 C15 -176.5(2) . . . . ?
C10 C11 S1 C5 -55.15(17) . . . . ?
C10 C11 S1 O1 -171.05(15) . . . . ?
C10 C11 S1 O2 58.43(18) . . . . ?
C12 C15 O4 B1 -21.3(2) . . . . ?
C13 C12 C15 C16 27.0(3) . . . . ?
C13 C12 C15 C17 -101.5(3) . . . . ?
C13 C12 C15 O4 142.8(2) . . . . ?
C13 C12 O3 B1 -145.0(2) . . . . ?
C14 C12 C15 C16 155.5(2) . . . . ?
C14 C12 C15 C17 27.1(3) . . . . ?
C14 C12 C15 O4 -88.6(2) . . . . ?
C14 C12 O3 B1 97.6(2) . . . . ?
C15 C12 O3 B1 -22.9(2) . . . . ?
C16 C15 O4 B1 99.8(2) . . . . ?
C17 C15 O4 B1 -142.1(2) . . . . ?
F1 C2 C3 C4 179.17(19) . . . . ?
O3 B1 C10 C7 -145.3(2) . . . . ?
O3 B1 C10 C11 86.3(2) . . . . ?
O3 B1 O4 C15 7.9(3) . . . . ?
O3 C12 C15 C16 -89.6(2) . . . . ?
O3 C12 C15 C17 142.0(2) . . . . ?
O3 C12 C15 O4 26.3(2) . . . . ?
O4 B1 C10 C7 39.3(3) . . . . ?
O4 B1 C10 C11 -89.1(3) . . . . ?
O4 B1 O3 C12 10.4(3) . . . . ?
S1 C5 C6 C1 -179.77(17) . . . . ?
